data_7134474
loop_
_publ_author_name
'Jiang, Yuqi'
'Pan, Guo'
'Zhou, Ren'
'Huang, Ruihao'
'Ran, Dongmei'
'Xu, Daqian'
'Su, Yuanting'

_publ_section_title
;
 Isolable GaN-based analogues of Thiele's and Chichibabin's hydrocarbons
;
_journal_issue 45
_journal_name_full 'Chemical Communications'
_journal_page_first 8192
_journal_page_last 8195
_journal_paper_doi 10.1039/D5CC01531F
_journal_volume 61
_journal_year 2025
_chemical_formula_moiety 'C70 H100 Cl2 Ga2 N2'
_chemical_formula_sum 'C70 H100 Cl2 Ga2 N2'
_chemical_formula_weight 1179.85
_space_group_crystal_system tetragonal
_space_group_IT_number 88
_space_group_name_Hall '-I 4ad'
_space_group_name_H-M_alt 'I 41/a :2'
_atom_sites_solution_hydrogens geom
_audit_creation_date 2024-12-17
_audit_creation_method
;
Olex2 1.5
(compiled 2024.02.16 svn.r378c4104 for OlexSys, GUI svn.r6928)
;
_audit_update_record
;
2025-03-06 deposited with the CCDC.	2025-04-27 downloaded from the CCDC.
;
_cell_angle_alpha 90
_cell_angle_beta 90
_cell_angle_gamma 90
_cell_formula_units_Z 8
_cell_length_a 18.6669(6)
_cell_length_b 18.6669(6)
_cell_length_c 39.267(3)
_cell_measurement_reflns_used 9929
_cell_measurement_temperature 150
_cell_measurement_theta_max 24.85
_cell_measurement_theta_min 2.42
_cell_volume 13682.7(12)
_computing_cell_refinement 'SAINT V8.40B (?, 2016)'
_computing_data_collection 'Bruker D8 Venture diffractometer'
_computing_data_reduction 'SAINT V8.40B (?, 2016)'
_computing_molecular_graphics 'Olex2 1.5 (Dolomanov et al., 2009)'
_computing_publication_material 'Olex2 1.5 (Dolomanov et al., 2009)'
_computing_structure_refinement 'SHELXL 2019/3 (Sheldrick, 2015)'
_computing_structure_solution 'SHELXT 2018/2 (Sheldrick, 2018)'
_diffrn_ambient_temperature 150.0
_diffrn_detector_area_resol_mean 7.9
_diffrn_detector_type 'CCD area detector'
_diffrn_measured_fraction_theta_full 0.998
_diffrn_measured_fraction_theta_max 0.998
_diffrn_measurement_device 'three-circle diffractometer'
_diffrn_measurement_device_type 'Bruker APEX-II CCD'
_diffrn_measurement_method '\f and \w scans'
_diffrn_radiation_type MoK\a
_diffrn_radiation_wavelength 0.71073
_diffrn_reflns_av_R_equivalents 0.1184
_diffrn_reflns_av_unetI/netI 0.0532
_diffrn_reflns_Laue_measured_fraction_full 0.998
_diffrn_reflns_Laue_measured_fraction_max 0.998
_diffrn_reflns_limit_h_max 22
_diffrn_reflns_limit_h_min -21
_diffrn_reflns_limit_k_max 22
_diffrn_reflns_limit_k_min -22
_diffrn_reflns_limit_l_max 46
_diffrn_reflns_limit_l_min -46
_diffrn_reflns_number 68719
_diffrn_reflns_point_group_measured_fraction_full 0.998
_diffrn_reflns_point_group_measured_fraction_max 0.998
_diffrn_reflns_theta_full 25.028
_diffrn_reflns_theta_max 25.028
_diffrn_reflns_theta_min 2.586
_diffrn_standards_number 0
_exptl_absorpt_coefficient_mu 0.904
_exptl_absorpt_correction_T_max 0.7452
_exptl_absorpt_correction_T_min 0.5505
_exptl_absorpt_correction_type none
_exptl_absorpt_process_details
;
SADABS-2016/2 (Bruker,2016/2) was used for absorption correction.
wR2(int) was 0.1548 before and 0.0948 after correction.
The Ratio of minimum to maximum transmission is 0.7387.
The \l/2 correction factor is Not present.
;
_exptl_crystal_colour colourless
_exptl_crystal_colour_primary colourless
_exptl_crystal_density_diffrn 1.146
_exptl_crystal_description block
_exptl_crystal_F_000 5040
_exptl_crystal_recrystallization_method
'The crystals were growth by means of evaporation of a mixture of n-hexane and toluene at RT.'
_exptl_crystal_size_max 0.13
_exptl_crystal_size_mid 0.12
_exptl_crystal_size_min 0.1
_refine_diff_density_max 2.173
_refine_diff_density_min -0.864
_refine_diff_density_rms 0.110
_refine_ls_extinction_method none
_refine_ls_goodness_of_fit_ref 1.055
_refine_ls_hydrogen_treatment constr
_refine_ls_matrix_type full
_refine_ls_number_parameters 445
_refine_ls_number_reflns 6037
_refine_ls_number_restraints 252
_refine_ls_restrained_S_all 1.038
_refine_ls_R_factor_all 0.1027
_refine_ls_R_factor_gt 0.0745
_refine_ls_shift/su_max 0.001
_refine_ls_shift/su_mean 0.000
_refine_ls_structure_factor_coef Fsqd
_refine_ls_weighting_details 'w=1/[\s^2^(Fo^2^)+(0.0952P)^2^+130.7516P] where P=(Fo^2^+2Fc^2^)/3'
_refine_ls_weighting_scheme calc
_refine_ls_wR_factor_gt 0.1927
_refine_ls_wR_factor_ref 0.2155
_reflns_Friedel_coverage 0.000
_reflns_number_gt 4575
_reflns_number_total 6037
_reflns_threshold_expression 'I > 2\s(I)'
_cod_data_source_file d5cc01531f2.cif
_cod_data_source_block Compound2
_cod_depositor_comments 'Adding full bibliography for 7134471--7134474.cif.'
_cod_original_cell_volume 13682.5(12)
_cod_original_sg_symbol_H-M 'I 41/a'
_cod_database_code 7134474
_shelx_shelxl_version_number 2019/3
_shelx_space_group_comment
;
The symmetry employed for this shelxl refinement is uniquely defined
by the following loop, which should always be used as a source of
symmetry information in preference to the above space-group names.
They are only intended as comments.
;
_shelx_estimated_absorpt_t_max 0.915
_shelx_estimated_absorpt_t_min 0.892
_exptl_crystal_mounting_method
'Crystals were removed from the crystallisation vial and immediately coated with polybutenes oil (CAS: 9003-29-6) on a glass slide. A suitable single crystal coated with polybutenes oil as less as possible was sealed in capillary tube filled with argon. The capillary tube with single crystal was mounted on copper pin with solid paraffin.'
_olex2_refinement_description
;
1. Fixed Uiso
 At 1.2 times of:
  All C(H) groups
 At 1.5 times of:
  All C(H,H,H) groups
2. Uiso/Uaniso restraints and constraints
C26 \\sim C33 \\sim C34 \\sim C35 \\sim C33A \\sim C34A \\sim C35A: within 2A
with sigma of 0.01 and sigma for terminal atoms of 0.02 within 2A
C9 \\sim C15 \\sim C16 \\sim C17 \\sim C15A \\sim C16A \\sim C17A: within 2A
with sigma of 0.01 and sigma for terminal atoms of 0.02 within 2A
C24 \\sim C30 \\sim C31 \\sim C32 \\sim C30A \\sim C31A \\sim C32A: within 2A
with sigma of 0.01 and sigma for terminal atoms of 0.02 within 2A
3. Same fragment restrains
{C26, C33A, C34A, C35A} sigma for 1-2: 0.02, 1-3: 0.04
as in
{C26, C33, C34, C35}
{C24, C30A, C31A, C32A} sigma for 1-2: 0.02, 1-3: 0.04
as in
{C24, C30, C31, C32}
{C9, C15A, C16A, C17A} sigma for 1-2: 0.02, 1-3: 0.04
as in
{C9, C15, C16, C17}
4. Others
 Sof(C15A)=Sof(H15A)=Sof(C16A)=Sof(H16D)=Sof(H16E)=Sof(H16F)=Sof(C17A)=
 Sof(H17D)=Sof(H17E)=Sof(H17F)=1-FVAR(1)
 Sof(C15)=Sof(H15)=Sof(C16)=Sof(H16A)=Sof(H16B)=Sof(H16C)=Sof(C17)=Sof(H17A)=
 Sof(H17B)=Sof(H17C)=FVAR(1)
 Sof(C30A)=Sof(H30A)=Sof(C31A)=Sof(H31D)=Sof(H31E)=Sof(H31F)=Sof(C32A)=
 Sof(H32D)=Sof(H32E)=Sof(H32F)=1-FVAR(2)
 Sof(C30)=Sof(H30)=Sof(C31)=Sof(H31A)=Sof(H31B)=Sof(H31C)=Sof(C32)=Sof(H32A)=
 Sof(H32B)=Sof(H32C)=FVAR(2)
 Sof(C33A)=Sof(H33A)=Sof(C34A)=Sof(H34D)=Sof(H34E)=Sof(H34F)=Sof(C35A)=
 Sof(H35D)=Sof(H35E)=Sof(H35F)=1-FVAR(3)
 Sof(C33)=Sof(H33)=Sof(C34)=Sof(H34A)=Sof(H34B)=Sof(H34C)=Sof(C35)=Sof(H35A)=
 Sof(H35B)=Sof(H35C)=FVAR(3)
5.a Ternary CH refined with riding coordinates:
 C15(H15), C12(H12), C18(H18), C30(H30), C33(H33), C27(H27), C15A(H15A),
 C30A(H30A), C33A(H33A)
5.b Aromatic/amide H refined with riding coordinates:
 C1(H1), C2(H2), C4(H4), C5(H5), C8(H8), C10(H10), C23(H23), C25(H25)
5.c Idealised Me refined as rotating group:
 C16(H16A,H16B,H16C), C17(H17A,H17B,H17C), C13(H13A,H13B,H13C), C14(H14A,H14B,
 H14C), C19(H19A,H19B,H19C), C20(H20A,H20B,H20C), C31(H31A,H31B,H31C), C32(H32A,
 H32B,H32C), C34(H34A,H34B,H34C), C35(H35A,H35B,H35C), C28(H28A,H28B,H28C),
 C29(H29A,H29B,H29C), C16A(H16D,H16E,H16F), C17A(H17D,H17E,H17F), C31A(H31D,
 H31E,H31F), C32A(H32D,H32E,H32F), C34A(H34D,H34E,H34F), C35A(H35D,H35E,H35F)
;
_olex2_submission_special_instructions 'No special instructions were received'

loop_
_space_group_symop_operation_xyz
'x, y, z'
'-x+1/2, -y, z+1/2'
'-y+3/4, x+1/4, z+1/4'
'y+3/4, -x+3/4, z+3/4'
'x+1/2, y+1/2, z+1/2'
'-x+1, -y+1/2, z+1'
'-y+5/4, x+3/4, z+3/4'
'y+5/4, -x+5/4, z+5/4'
'-x, -y, -z'
'x-1/2, y, -z-1/2'
'y-3/4, -x-1/4, -z-1/4'
'-y-3/4, x-3/4, -z-3/4'
'-x+1/2, -y+1/2, -z+1/2'
'x, y+1/2, -z'
'y-1/4, -x+1/4, -z+1/4'
'-y-1/4, x-1/4, -z-1/4'

loop_
_atom_site_label
_atom_site_type_symbol
_atom_site_fract_x
_atom_site_fract_y
_atom_site_fract_z
_atom_site_U_iso_or_equiv
_atom_site_adp_type
_atom_site_occupancy
_atom_site_site_symmetry_order
_atom_site_calc_flag
_atom_site_refinement_flags_posn
_atom_site_refinement_flags_adp
_atom_site_refinement_flags_occupancy
_atom_site_disorder_assembly
_atom_site_disorder_group
Ga1 Ga 0.54717(3) 0.46494(3) 0.27863(2) 0.0297(2) Uani 1 1 d . . . . .
N1 N 0.6258(3) 0.3857(2) 0.27230(13) 0.0347(11) Uani 1 1 d . . . . .
C1 C 0.6843(3) 0.4004(3) 0.25455(18) 0.0420(15) Uani 1 1 d . . . . .
H1 H 0.691924 0.448465 0.247482 0.050 Uiso 1 1 calc R U . . .
C2 C 0.7350(4) 0.3493(3) 0.24573(18) 0.0453(17) Uani 1 1 d . . . . .
H2 H 0.776892 0.362894 0.233637 0.054 Uiso 1 1 calc R U . . .
C3 C 0.7242(3) 0.2785(3) 0.25462(15) 0.0341(13) Uani 1 1 d . . . . .
C4 C 0.6624(3) 0.2638(3) 0.27309(19) 0.0471(17) Uani 1 1 d . . . . .
H4 H 0.652354 0.216046 0.279909 0.056 Uiso 1 1 calc R U . . .
C5 C 0.6160(4) 0.3176(3) 0.28153(19) 0.0481(18) Uani 1 1 d . . . . .
H5 H 0.574822 0.305924 0.294600 0.058 Uiso 1 1 calc R U . . .
C6 C 0.5145(3) 0.4949(3) 0.32467(15) 0.0311(12) Uani 1 1 d . . . . .
C7 C 0.5473(3) 0.4796(3) 0.35635(15) 0.0344(13) Uani 1 1 d . . . . .
C8 C 0.5205(3) 0.5104(3) 0.38582(15) 0.0391(14) Uani 1 1 d . . . . .
H8 H 0.542385 0.499045 0.406982 0.047 Uiso 1 1 calc R U . . .
C9 C 0.4629(4) 0.5573(3) 0.38551(16) 0.0428(15) Uani 1 1 d D U . . .
C15 C 0.4436(19) 0.586(2) 0.4206(8) 0.052(3) Uani 0.235(18) 1 d D U P A 1
H15 H 0.459128 0.546319 0.435819 0.062 Uiso 0.235(18) 1 calc R U P A 1
C16 C 0.489(2) 0.645(2) 0.4320(9) 0.065(6) Uani 0.235(18) 1 d D U P A 1
H16A H 0.535163 0.625286 0.439982 0.097 Uiso 0.235(18) 1 calc R U P A 1
H16B H 0.465837 0.670523 0.450584 0.097 Uiso 0.235(18) 1 calc R U P A 1
H16C H 0.498057 0.677672 0.412970 0.097 Uiso 0.235(18) 1 calc R U P A 1
C17 C 0.3632(19) 0.587(3) 0.4259(14) 0.056(6) Uani 0.235(18) 1 d D U P A 1
H17A H 0.340774 0.618612 0.409236 0.084 Uiso 0.235(18) 1 calc R U P A 1
H17B H 0.352360 0.603538 0.448977 0.084 Uiso 0.235(18) 1 calc R U P A 1
H17C H 0.344515 0.537987 0.422976 0.084 Uiso 0.235(18) 1 calc R U P A 1
C10 C 0.4311(3) 0.5720(3) 0.35476(17) 0.0418(15) Uani 1 1 d . . . . .
H10 H 0.391468 0.603818 0.354131 0.050 Uiso 1 1 calc R U . . .
C11 C 0.4549(3) 0.5419(3) 0.32472(16) 0.0360(14) Uani 1 1 d . . . . .
C12 C 0.6124(3) 0.4309(3) 0.35927(17) 0.0424(15) Uani 1 1 d . . . . .
H12 H 0.632031 0.423749 0.335809 0.051 Uiso 1 1 calc R U . . .
C13 C 0.6717(4) 0.4637(5) 0.3809(2) 0.062(2) Uani 1 1 d . . . . .
H13A H 0.683601 0.511395 0.372132 0.093 Uiso 1 1 calc R U . . .
H13B H 0.714245 0.433081 0.380053 0.093 Uiso 1 1 calc R U . . .
H13C H 0.655254 0.467892 0.404562 0.093 Uiso 1 1 calc R U . . .
C14 C 0.5920(5) 0.3584(4) 0.3729(2) 0.069(2) Uani 1 1 d . . . . .
H14A H 0.572902 0.363625 0.396050 0.103 Uiso 1 1 calc R U . . .
H14B H 0.634425 0.327454 0.373467 0.103 Uiso 1 1 calc R U . . .
H14C H 0.555490 0.336929 0.358215 0.103 Uiso 1 1 calc R U . . .
C18 C 0.4164(3) 0.5627(3) 0.29155(18) 0.0428(15) Uani 1 1 d . . . . .
H18 H 0.441436 0.537561 0.272465 0.051 Uiso 1 1 calc R U . . .
C19 C 0.4213(4) 0.6438(4) 0.2844(2) 0.060(2) Uani 1 1 d . . . . .
H19A H 0.394781 0.655062 0.263566 0.090 Uiso 1 1 calc R U . . .
H19B H 0.471634 0.657466 0.281591 0.090 Uiso 1 1 calc R U . . .
H19C H 0.400596 0.670285 0.303579 0.090 Uiso 1 1 calc R U . . .
C20 C 0.3388(4) 0.5368(4) 0.29175(19) 0.0562(19) Uani 1 1 d . . . . .
H20A H 0.312946 0.559536 0.310613 0.084 Uiso 1 1 calc R U . . .
H20B H 0.337738 0.484672 0.294628 0.084 Uiso 1 1 calc R U . . .
H20C H 0.315783 0.549613 0.270154 0.084 Uiso 1 1 calc R U . . .
C21 C 0.5879(3) 0.5416(3) 0.24887(15) 0.0320(13) Uani 1 1 d . . . . .
C22 C 0.6341(3) 0.5924(3) 0.26419(15) 0.0356(13) Uani 1 1 d . . . . .
C23 C 0.6579(4) 0.6518(3) 0.24559(17) 0.0426(15) Uani 1 1 d . . . . .
H23 H 0.688262 0.685796 0.256354 0.051 Uiso 1 1 calc R U . . .
C24 C 0.6385(4) 0.6624(3) 0.21222(18) 0.0478(16) Uani 1 1 d D U . . .
C30 C 0.6675(12) 0.7212(11) 0.1890(7) 0.050(3) Uani 0.48(6) 1 d D U P B 1
H30 H 0.691621 0.757665 0.203708 0.060 Uiso 0.48(6) 1 calc R U P B 1
C31 C 0.7217(14) 0.6934(19) 0.1646(7) 0.059(5) Uani 0.48(6) 1 d D U P B 1
H31A H 0.761304 0.671383 0.177175 0.088 Uiso 0.48(6) 1 calc R U P B 1
H31B H 0.740093 0.732994 0.150690 0.088 Uiso 0.48(6) 1 calc R U P B 1
H31C H 0.699470 0.657526 0.149724 0.088 Uiso 0.48(6) 1 calc R U P B 1
C32 C 0.6093(14) 0.7597(15) 0.1685(9) 0.058(5) Uani 0.48(6) 1 d D U P B 1
H32A H 0.593973 0.729222 0.149511 0.087 Uiso 0.48(6) 1 calc R U P B 1
H32B H 0.628391 0.804858 0.159533 0.087 Uiso 0.48(6) 1 calc R U P B 1
H32C H 0.568183 0.769755 0.183267 0.087 Uiso 0.48(6) 1 calc R U P B 1
C25 C 0.5961(4) 0.6112(3) 0.19678(18) 0.0478(16) Uani 1 1 d . . . . .
H25 H 0.584060 0.616823 0.173431 0.057 Uiso 1 1 calc R U . . .
C26 C 0.5704(4) 0.5514(3) 0.21442(16) 0.0401(14) Uani 1 1 d D U . . .
C33 C 0.5312(10) 0.4939(8) 0.1936(4) 0.047(3) Uani 0.65(4) 1 d D U P C 1
H33 H 0.519987 0.453096 0.209241 0.056 Uiso 0.65(4) 1 calc R U P C 1
C34 C 0.5785(15) 0.4652(9) 0.1650(4) 0.059(4) Uani 0.65(4) 1 d D U P C 1
H34A H 0.589316 0.503980 0.148941 0.089 Uiso 0.65(4) 1 calc R U P C 1
H34B H 0.553309 0.426645 0.152995 0.089 Uiso 0.65(4) 1 calc R U P C 1
H34C H 0.623232 0.446615 0.174580 0.089 Uiso 0.65(4) 1 calc R U P C 1
C35 C 0.4589(9) 0.5251(13) 0.1806(5) 0.059(4) Uani 0.65(4) 1 d D U P C 1
H35A H 0.430148 0.541067 0.200069 0.088 Uiso 0.65(4) 1 calc R U P C 1
H35B H 0.432732 0.488072 0.168057 0.088 Uiso 0.65(4) 1 calc R U P C 1
H35C H 0.468352 0.565874 0.165542 0.088 Uiso 0.65(4) 1 calc R U P C 1
C27 C 0.6607(3) 0.5848(3) 0.30074(16) 0.0412(15) Uani 1 1 d . . . . .
H27 H 0.641883 0.538227 0.309651 0.049 Uiso 1 1 calc R U . . .
C28 C 0.7436(4) 0.5809(4) 0.30233(19) 0.0519(18) Uani 1 1 d . . . . .
H28A H 0.760343 0.539935 0.288909 0.078 Uiso 1 1 calc R U . . .
H28B H 0.758825 0.575161 0.326059 0.078 Uiso 1 1 calc R U . . .
H28C H 0.763960 0.625149 0.293038 0.078 Uiso 1 1 calc R U . . .
C29 C 0.6321(4) 0.6431(4) 0.32353(18) 0.0578(19) Uani 1 1 d . . . . .
H29A H 0.648930 0.689761 0.315313 0.087 Uiso 1 1 calc R U . . .
H29B H 0.649209 0.635435 0.346841 0.087 Uiso 1 1 calc R U . . .
H29C H 0.579628 0.642133 0.323245 0.087 Uiso 1 1 calc R U . . .
Cl1 Cl 0.45716(6) 0.38556(6) 0.26130(3) 0.0219(3) Uani 1 1 d . . . . .
C15A C 0.4349(7) 0.5932(7) 0.4178(3) 0.053(2) Uani 0.765(18) 1 d D U P A 2
H15A H 0.467429 0.575289 0.436125 0.063 Uiso 0.765(18) 1 calc R U P A 2
C16A C 0.4465(8) 0.6702(5) 0.4176(3) 0.068(4) Uani 0.765(18) 1 d D U P A 2
H16D H 0.416011 0.692305 0.400176 0.103 Uiso 0.765(18) 1 calc R U P A 2
H16E H 0.496847 0.680331 0.412499 0.103 Uiso 0.765(18) 1 calc R U P A 2
H16F H 0.434275 0.689959 0.439981 0.103 Uiso 0.765(18) 1 calc R U P A 2
C17A C 0.3614(7) 0.5650(7) 0.4278(4) 0.058(3) Uani 0.765(18) 1 d D U P A 2
H17D H 0.345597 0.588636 0.448778 0.087 Uiso 0.765(18) 1 calc R U P A 2
H17E H 0.364156 0.513174 0.431566 0.087 Uiso 0.765(18) 1 calc R U P A 2
H17F H 0.327103 0.575019 0.409512 0.087 Uiso 0.765(18) 1 calc R U P A 2
C30A C 0.6649(12) 0.7310(10) 0.1954(6) 0.049(3) Uani 0.52(6) 1 d D U P B 2
H30A H 0.687243 0.760089 0.213918 0.058 Uiso 0.52(6) 1 calc R U P B 2
C31A C 0.7228(13) 0.7155(16) 0.1710(7) 0.060(5) Uani 0.52(6) 1 d D U P B 2
H31D H 0.705565 0.681482 0.153834 0.090 Uiso 0.52(6) 1 calc R U P B 2
H31E H 0.763659 0.694668 0.183144 0.090 Uiso 0.52(6) 1 calc R U P B 2
H31F H 0.737709 0.759964 0.159792 0.090 Uiso 0.52(6) 1 calc R U P B 2
C32A C 0.6045(13) 0.7759(12) 0.1814(9) 0.057(5) Uani 0.52(6) 1 d D U P B 2
H32D H 0.623754 0.821085 0.172581 0.086 Uiso 0.52(6) 1 calc R U P B 2
H32E H 0.570093 0.786060 0.199655 0.086 Uiso 0.52(6) 1 calc R U P B 2
H32F H 0.580478 0.749848 0.163045 0.086 Uiso 0.52(6) 1 calc R U P B 2
C33A C 0.5137(15) 0.5060(16) 0.1958(7) 0.045(3) Uani 0.35(4) 1 d D U P C 2
H33A H 0.492529 0.472380 0.212875 0.054 Uiso 0.35(4) 1 calc R U P C 2
C34A C 0.549(2) 0.4607(15) 0.1680(8) 0.051(5) Uani 0.35(4) 1 d D U P C 2
H34D H 0.512084 0.431112 0.156863 0.076 Uiso 0.35(4) 1 calc R U P C 2
H34E H 0.585200 0.429606 0.178131 0.076 Uiso 0.35(4) 1 calc R U P C 2
H34F H 0.571041 0.492154 0.151084 0.076 Uiso 0.35(4) 1 calc R U P C 2
C35A C 0.4520(14) 0.554(2) 0.1819(9) 0.059(6) Uani 0.35(4) 1 d D U P C 2
H35D H 0.470849 0.586370 0.164623 0.089 Uiso 0.35(4) 1 calc R U P C 2
H35E H 0.430949 0.581151 0.200610 0.089 Uiso 0.35(4) 1 calc R U P C 2
H35F H 0.415100 0.522942 0.171653 0.089 Uiso 0.35(4) 1 calc R U P C 2

loop_
_atom_site_aniso_label
_atom_site_aniso_U_11
_atom_site_aniso_U_22
_atom_site_aniso_U_33
_atom_site_aniso_U_23
_atom_site_aniso_U_13
_atom_site_aniso_U_12
Ga1 0.0351(4) 0.0261(3) 0.0280(4) -0.0001(2) 0.0046(3) 0.0007(2)
N1 0.038(3) 0.029(2) 0.037(3) 0.001(2) 0.006(2) 0.004(2)
C1 0.044(4) 0.025(3) 0.056(4) 0.001(3) 0.018(3) -0.001(3)
C2 0.047(4) 0.027(3) 0.062(4) 0.002(3) 0.027(3) -0.001(3)
C3 0.038(3) 0.029(3) 0.035(3) 0.001(2) 0.005(3) 0.003(2)
C4 0.042(4) 0.029(3) 0.071(5) 0.010(3) 0.021(3) 0.000(3)
C5 0.046(4) 0.028(3) 0.070(5) 0.006(3) 0.024(3) 0.003(3)
C6 0.037(3) 0.023(3) 0.033(3) -0.002(2) 0.005(2) 0.002(2)
C7 0.037(3) 0.035(3) 0.030(3) 0.001(2) 0.002(3) 0.001(2)
C8 0.044(3) 0.046(4) 0.027(3) -0.003(3) 0.003(3) -0.003(3)
C9 0.052(4) 0.043(3) 0.034(3) -0.011(3) 0.009(3) -0.004(3)
C15 0.063(6) 0.049(6) 0.044(6) -0.014(6) 0.013(6) 0.001(6)
C16 0.080(12) 0.056(11) 0.058(11) -0.020(10) 0.014(10) -0.007(10)
C17 0.068(11) 0.050(12) 0.050(11) -0.019(11) 0.020(10) 0.002(10)
C10 0.041(3) 0.037(3) 0.047(4) -0.004(3) 0.007(3) 0.006(3)
C11 0.035(3) 0.032(3) 0.041(4) 0.000(3) 0.006(3) 0.006(2)
C12 0.045(4) 0.045(4) 0.037(4) 0.005(3) 0.002(3) 0.008(3)
C13 0.051(4) 0.086(6) 0.049(5) -0.003(4) -0.006(4) 0.016(4)
C14 0.067(5) 0.056(5) 0.083(6) 0.021(4) 0.016(4) 0.017(4)
C18 0.042(4) 0.044(4) 0.042(4) 0.006(3) 0.003(3) 0.013(3)
C19 0.069(5) 0.045(4) 0.066(5) 0.015(4) -0.001(4) 0.016(4)
C20 0.054(4) 0.068(5) 0.046(4) 0.003(4) -0.008(3) 0.010(4)
C21 0.042(3) 0.027(3) 0.027(3) -0.001(2) 0.006(2) 0.006(2)
C22 0.043(3) 0.030(3) 0.033(3) 0.000(3) 0.000(3) -0.002(3)
C23 0.048(4) 0.034(3) 0.046(4) 0.003(3) -0.003(3) -0.009(3)
C24 0.060(4) 0.037(3) 0.047(4) 0.012(3) -0.001(3) -0.008(3)
C30 0.061(5) 0.041(5) 0.048(7) 0.016(5) -0.004(5) -0.015(5)
C31 0.065(8) 0.048(11) 0.064(10) 0.022(9) 0.011(8) -0.017(8)
C32 0.073(8) 0.035(8) 0.067(11) 0.016(8) 0.008(10) 0.004(7)
C25 0.065(4) 0.040(4) 0.039(4) 0.006(3) -0.003(3) -0.005(3)
C26 0.056(4) 0.032(3) 0.032(3) 0.001(2) 0.003(3) -0.005(3)
C33 0.068(6) 0.042(5) 0.031(4) 0.000(4) 0.000(5) -0.010(5)
C34 0.080(10) 0.056(6) 0.041(6) -0.018(5) 0.008(7) -0.011(8)
C35 0.075(7) 0.044(9) 0.057(7) -0.007(7) -0.011(6) -0.021(7)
C27 0.048(4) 0.038(3) 0.037(4) 0.006(3) -0.005(3) -0.006(3)
C28 0.050(4) 0.052(4) 0.053(5) 0.012(3) -0.009(3) -0.010(3)
C29 0.080(5) 0.054(4) 0.039(4) -0.005(3) -0.007(4) 0.000(4)
Cl1 0.0213(6) 0.0235(6) 0.0208(6) -0.0058(5) -0.0009(5) -0.0084(5)
C15A 0.062(5) 0.053(4) 0.043(4) -0.017(4) 0.013(4) -0.001(4)
C16A 0.102(8) 0.050(6) 0.053(6) -0.018(5) 0.028(6) -0.001(5)
C17A 0.073(6) 0.051(7) 0.050(6) -0.010(6) 0.019(5) 0.007(5)
C30A 0.060(5) 0.041(5) 0.045(6) 0.015(5) -0.003(5) -0.013(5)
C31A 0.067(8) 0.042(10) 0.072(10) 0.013(9) 0.000(8) -0.013(8)
C32A 0.073(8) 0.033(8) 0.066(11) 0.017(8) -0.006(9) -0.006(7)
C33A 0.065(7) 0.039(6) 0.032(5) -0.001(5) 0.000(6) -0.009(6)
C34A 0.069(12) 0.046(9) 0.037(9) -0.006(8) 0.004(10) -0.007(10)
C35A 0.067(10) 0.051(12) 0.059(10) -0.013(11) -0.013(9) -0.022(10)

loop_
_atom_type_symbol
_atom_type_description
_atom_type_scat_dispersion_real
_atom_type_scat_dispersion_imag
_atom_type_scat_source
C C 0.0033 0.0016 'International Tables Vol C Tables 4.2.6.8 and 6.1.1.4'
H H 0.0000 0.0000 'International Tables Vol C Tables 4.2.6.8 and 6.1.1.4'
Cl Cl 0.1484 0.1585 'International Tables Vol C Tables 4.2.6.8 and 6.1.1.4'
Ga Ga 0.2307 1.6083 'International Tables Vol C Tables 4.2.6.8 and 6.1.1.4'
N N 0.0061 0.0033 'International Tables Vol C Tables 4.2.6.8 and 6.1.1.4'

loop_
_geom_angle_atom_site_label_1
_geom_angle_atom_site_label_2
_geom_angle_atom_site_label_3
_geom_angle
_geom_angle_site_symmetry_1
_geom_angle_site_symmetry_3
_geom_angle_publ_flag
N1 Ga1 Cl1 91.21(14) . . ?
C6 Ga1 N1 121.4(2) . . ?
C6 Ga1 C21 116.5(2) . . ?
C6 Ga1 Cl1 102.86(16) . . ?
C21 Ga1 N1 99.8(2) . . ?
C21 Ga1 Cl1 123.81(18) . . ?
C1 N1 Ga1 119.5(4) . . ?
C1 N1 C5 117.0(5) . . ?
C5 N1 Ga1 123.0(4) . . ?
N1 C1 H1 118.3 . . ?
N1 C1 C2 123.4(5) . . ?
C2 C1 H1 118.3 . . ?
C1 C2 H2 120.1 . . ?
C3 C2 C1 119.7(6) . . ?
C3 C2 H2 120.1 . . ?
C2 C3 C3 122.1(7) . 13_655 ?
C2 C3 C4 116.1(5) . . ?
C4 C3 C3 121.8(6) . 13_655 ?
C3 C4 H4 119.7 . . ?
C5 C4 C3 120.5(6) . . ?
C5 C4 H4 119.7 . . ?
N1 C5 C4 123.2(6) . . ?
N1 C5 H5 118.4 . . ?
C4 C5 H5 118.4 . . ?
C7 C6 Ga1 127.6(4) . . ?
C7 C6 C11 117.6(5) . . ?
C11 C6 Ga1 114.6(4) . . ?
C6 C7 C12 122.1(5) . . ?
C8 C7 C6 119.6(5) . . ?
C8 C7 C12 118.3(6) . . ?
C7 C8 H8 118.8 . . ?
C7 C8 C9 122.3(6) . . ?
C9 C8 H8 118.8 . . ?
C8 C9 C15 114(2) . . ?
C8 C9 C15A 122.4(8) . . ?
C10 C9 C8 117.9(6) . . ?
C10 C9 C15 129(2) . . ?
C10 C9 C15A 119.7(8) . . ?
C9 C15 H15 101.9 . . ?
C16 C15 C9 114(2) . . ?
C16 C15 H15 101.9 . . ?
C16 C15 C17 122(3) . . ?
C17 C15 C9 111(2) . . ?
C17 C15 H15 101.9 . . ?
C15 C16 H16A 109.5 . . ?
C15 C16 H16B 109.5 . . ?
C15 C16 H16C 109.5 . . ?
H16A C16 H16B 109.5 . . ?
H16A C16 H16C 109.5 . . ?
H16B C16 H16C 109.5 . . ?
C15 C17 H17A 109.5 . . ?
C15 C17 H17B 109.5 . . ?
C15 C17 H17C 109.5 . . ?
H17A C17 H17B 109.5 . . ?
H17A C17 H17C 109.5 . . ?
H17B C17 H17C 109.5 . . ?
C9 C10 H10 118.9 . . ?
C9 C10 C11 122.1(6) . . ?
C11 C10 H10 118.9 . . ?
C6 C11 C18 121.5(5) . . ?
C10 C11 C6 120.4(6) . . ?
C10 C11 C18 118.1(5) . . ?
C7 C12 H12 107.6 . . ?
C7 C12 C13 112.3(6) . . ?
C13 C12 H12 107.6 . . ?
C14 C12 C7 111.3(6) . . ?
C14 C12 H12 107.6 . . ?
C14 C12 C13 110.3(6) . . ?
C12 C13 H13A 109.5 . . ?
C12 C13 H13B 109.5 . . ?
C12 C13 H13C 109.5 . . ?
H13A C13 H13B 109.5 . . ?
H13A C13 H13C 109.5 . . ?
H13B C13 H13C 109.5 . . ?
C12 C14 H14A 109.5 . . ?
C12 C14 H14B 109.5 . . ?
C12 C14 H14C 109.5 . . ?
H14A C14 H14B 109.5 . . ?
H14A C14 H14C 109.5 . . ?
H14B C14 H14C 109.5 . . ?
C11 C18 H18 107.3 . . ?
C11 C18 C19 112.0(6) . . ?
C19 C18 H18 107.3 . . ?
C20 C18 C11 111.0(5) . . ?
C20 C18 H18 107.3 . . ?
C20 C18 C19 111.6(6) . . ?
C18 C19 H19A 109.5 . . ?
C18 C19 H19B 109.5 . . ?
C18 C19 H19C 109.5 . . ?
H19A C19 H19B 109.5 . . ?
H19A C19 H19C 109.5 . . ?
H19B C19 H19C 109.5 . . ?
C18 C20 H20A 109.5 . . ?
C18 C20 H20B 109.5 . . ?
C18 C20 H20C 109.5 . . ?
H20A C20 H20B 109.5 . . ?
H20A C20 H20C 109.5 . . ?
H20B C20 H20C 109.5 . . ?
C22 C21 Ga1 117.6(4) . . ?
C26 C21 Ga1 124.7(4) . . ?
C26 C21 C22 117.6(5) . . ?
C21 C22 C27 122.4(5) . . ?
C23 C22 C21 120.1(6) . . ?
C23 C22 C27 117.5(5) . . ?
C22 C23 H23 119.1 . . ?
C24 C23 C22 121.8(6) . . ?
C24 C23 H23 119.1 . . ?
C23 C24 C30 125.4(12) . . ?
C23 C24 C25 118.1(6) . . ?
C23 C24 C30A 116.7(12) . . ?
C25 C24 C30 116.0(13) . . ?
C25 C24 C30A 125.2(12) . . ?
C24 C30 H30 107.7 . . ?
C24 C30 C32 113.6(14) . . ?
C31 C30 C24 112.1(14) . . ?
C31 C30 H30 107.7 . . ?
C31 C30 C32 107.9(15) . . ?
C32 C30 H30 107.7 . . ?
C30 C31 H31A 109.5 . . ?
C30 C31 H31B 109.5 . . ?
C30 C31 H31C 109.5 . . ?
H31A C31 H31B 109.5 . . ?
H31A C31 H31C 109.5 . . ?
H31B C31 H31C 109.5 . . ?
C30 C32 H32A 109.5 . . ?
C30 C32 H32B 109.5 . . ?
C30 C32 H32C 109.5 . . ?
H32A C32 H32B 109.5 . . ?
H32A C32 H32C 109.5 . . ?
H32B C32 H32C 109.5 . . ?
C24 C25 H25 119.0 . . ?
C24 C25 C26 122.1(6) . . ?
C26 C25 H25 119.0 . . ?
C21 C26 C33 122.2(8) . . ?
C21 C26 C33A 123.0(13) . . ?
C25 C26 C21 120.1(6) . . ?
C25 C26 C33 117.3(8) . . ?
C25 C26 C33A 116.1(13) . . ?
C26 C33 H33 107.8 . . ?
C26 C33 C35 109.1(9) . . ?
C34 C33 C26 111.2(10) . . ?
C34 C33 H33 107.8 . . ?
C34 C33 C35 113.0(11) . . ?
C35 C33 H33 107.8 . . ?
C33 C34 H34A 109.5 . . ?
C33 C34 H34B 109.5 . . ?
C33 C34 H34C 109.5 . . ?
H34A C34 H34B 109.5 . . ?
H34A C34 H34C 109.5 . . ?
H34B C34 H34C 109.5 . . ?
C33 C35 H35A 109.5 . . ?
C33 C35 H35B 109.5 . . ?
C33 C35 H35C 109.5 . . ?
H35A C35 H35B 109.5 . . ?
H35A C35 H35C 109.5 . . ?
H35B C35 H35C 109.5 . . ?
C22 C27 H27 107.2 . . ?
C22 C27 C28 111.5(6) . . ?
C28 C27 H27 107.2 . . ?
C29 C27 C22 112.1(5) . . ?
C29 C27 H27 107.2 . . ?
C29 C27 C28 111.3(6) . . ?
C27 C28 H28A 109.5 . . ?
C27 C28 H28B 109.5 . . ?
C27 C28 H28C 109.5 . . ?
H28A C28 H28B 109.5 . . ?
H28A C28 H28C 109.5 . . ?
H28B C28 H28C 109.5 . . ?
C27 C29 H29A 109.5 . . ?
C27 C29 H29B 109.5 . . ?
C27 C29 H29C 109.5 . . ?
H29A C29 H29B 109.5 . . ?
H29A C29 H29C 109.5 . . ?
H29B C29 H29C 109.5 . . ?
C9 C15A H15A 104.2 . . ?
C16A C15A C9 112.3(9) . . ?
C16A C15A H15A 104.2 . . ?
C16A C15A C17A 118.5(10) . . ?
C17A C15A C9 111.8(8) . . ?
C17A C15A H15A 104.2 . . ?
C15A C16A H16D 109.5 . . ?
C15A C16A H16E 109.5 . . ?
C15A C16A H16F 109.5 . . ?
H16D C16A H16E 109.5 . . ?
H16D C16A H16F 109.5 . . ?
H16E C16A H16F 109.5 . . ?
C15A C17A H17D 109.5 . . ?
C15A C17A H17E 109.5 . . ?
C15A C17A H17F 109.5 . . ?
H17D C17A H17E 109.5 . . ?
H17D C17A H17F 109.5 . . ?
H17E C17A H17F 109.5 . . ?
C24 C30A H30A 105.9 . . ?
C31A C30A C24 110.7(13) . . ?
C31A C30A H30A 105.9 . . ?
C31A C30A C32A 115.0(15) . . ?
C32A C30A C24 112.5(13) . . ?
C32A C30A H30A 105.9 . . ?
C30A C31A H31D 109.5 . . ?
C30A C31A H31E 109.5 . . ?
C30A C31A H31F 109.5 . . ?
H31D C31A H31E 109.5 . . ?
H31D C31A H31F 109.5 . . ?
H31E C31A H31F 109.5 . . ?
C30A C32A H32D 109.5 . . ?
C30A C32A H32E 109.5 . . ?
C30A C32A H32F 109.5 . . ?
H32D C32A H32E 109.5 . . ?
H32D C32A H32F 109.5 . . ?
H32E C32A H32F 109.5 . . ?
C26 C33A H33A 107.4 . . ?
C26 C33A C35A 111.3(17) . . ?
C34A C33A C26 110.6(17) . . ?
C34A C33A H33A 107.4 . . ?
C34A C33A C35A 112.4(18) . . ?
C35A C33A H33A 107.4 . . ?
C33A C34A H34D 109.5 . . ?
C33A C34A H34E 109.5 . . ?
C33A C34A H34F 109.5 . . ?
H34D C34A H34E 109.5 . . ?
H34D C34A H34F 109.5 . . ?
H34E C34A H34F 109.5 . . ?
C33A C35A H35D 109.5 . . ?
C33A C35A H35E 109.5 . . ?
C33A C35A H35F 109.5 . . ?
H35D C35A H35E 109.5 . . ?
H35D C35A H35F 109.5 . . ?
H35E C35A H35F 109.5 . . ?

loop_
_geom_bond_atom_site_label_1
_geom_bond_atom_site_label_2
_geom_bond_distance
_geom_bond_site_symmetry_2
_geom_bond_publ_flag
Ga1 N1 2.099(5) . ?
Ga1 C6 1.988(6) . ?
Ga1 C21 1.997(6) . ?
Ga1 Cl1 2.3413(12) . ?
N1 C1 1.324(8) . ?
N1 C5 1.334(8) . ?
C1 H1 0.9500 . ?
C1 C2 1.388(8) . ?
C2 H2 0.9500 . ?
C2 C3 1.382(8) . ?
C3 C3 1.479(11) 13_655 ?
C3 C4 1.390(8) . ?
C4 H4 0.9500 . ?
C4 C5 1.366(9) . ?
C5 H5 0.9500 . ?
C6 C7 1.415(8) . ?
C6 C11 1.416(8) . ?
C7 C8 1.386(8) . ?
C7 C12 1.523(8) . ?
C8 H8 0.9500 . ?
C8 C9 1.387(9) . ?
C9 C15 1.523(18) . ?
C9 C10 1.373(9) . ?
C9 C15A 1.524(10) . ?
C15 H15 1.0000 . ?
C15 C16 1.45(2) . ?
C15 C17 1.52(2) . ?
C16 H16A 0.9800 . ?
C16 H16B 0.9800 . ?
C16 H16C 0.9800 . ?
C17 H17A 0.9800 . ?
C17 H17B 0.9800 . ?
C17 H17C 0.9800 . ?
C10 H10 0.9500 . ?
C10 C11 1.380(9) . ?
C11 C18 1.538(9) . ?
C12 H12 1.0000 . ?
C12 C13 1.525(10) . ?
C12 C14 1.504(10) . ?
C13 H13A 0.9800 . ?
C13 H13B 0.9800 . ?
C13 H13C 0.9800 . ?
C14 H14A 0.9800 . ?
C14 H14B 0.9800 . ?
C14 H14C 0.9800 . ?
C18 H18 1.0000 . ?
C18 C19 1.541(9) . ?
C18 C20 1.529(10) . ?
C19 H19A 0.9800 . ?
C19 H19B 0.9800 . ?
C19 H19C 0.9800 . ?
C20 H20A 0.9800 . ?
C20 H20B 0.9800 . ?
C20 H20C 0.9800 . ?
C21 C22 1.416(8) . ?
C21 C26 1.404(8) . ?
C22 C23 1.401(8) . ?
C22 C27 1.525(9) . ?
C23 H23 0.9500 . ?
C23 C24 1.373(10) . ?
C24 C30 1.527(13) . ?
C24 C25 1.380(9) . ?
C24 C30A 1.524(13) . ?
C30 H30 1.0000 . ?
C30 C31 1.488(17) . ?
C30 C32 1.532(16) . ?
C31 H31A 0.9800 . ?
C31 H31B 0.9800 . ?
C31 H31C 0.9800 . ?
C32 H32A 0.9800 . ?
C32 H32B 0.9800 . ?
C32 H32C 0.9800 . ?
C25 H25 0.9500 . ?
C25 C26 1.399(9) . ?
C26 C33 1.535(11) . ?
C26 C33A 1.540(16) . ?
C33 H33 1.0000 . ?
C33 C34 1.527(14) . ?
C33 C35 1.555(15) . ?
C34 H34A 0.9800 . ?
C34 H34B 0.9800 . ?
C34 H34C 0.9800 . ?
C35 H35A 0.9800 . ?
C35 H35B 0.9800 . ?
C35 H35C 0.9800 . ?
C27 H27 1.0000 . ?
C27 C28 1.550(9) . ?
C27 C29 1.507(9) . ?
C28 H28A 0.9800 . ?
C28 H28B 0.9800 . ?
C28 H28C 0.9800 . ?
C29 H29A 0.9800 . ?
C29 H29B 0.9800 . ?
C29 H29C 0.9800 . ?
C15A H15A 1.0000 . ?
C15A C16A 1.454(14) . ?
C15A C17A 1.522(12) . ?
C16A H16D 0.9800 . ?
C16A H16E 0.9800 . ?
C16A H16F 0.9800 . ?
C17A H17D 0.9800 . ?
C17A H17E 0.9800 . ?
C17A H17F 0.9800 . ?
C30A H30A 1.0000 . ?
C30A C31A 1.472(16) . ?
C30A C32A 1.507(15) . ?
C31A H31D 0.9800 . ?
C31A H31E 0.9800 . ?
C31A H31F 0.9800 . ?
C32A H32D 0.9800 . ?
C32A H32E 0.9800 . ?
C32A H32F 0.9800 . ?
C33A H33A 1.0000 . ?
C33A C34A 1.529(19) . ?
C33A C35A 1.55(2) . ?
C34A H34D 0.9800 . ?
C34A H34E 0.9800 . ?
C34A H34F 0.9800 . ?
C35A H35D 0.9800 . ?
C35A H35E 0.9800 . ?
C35A H35F 0.9800 . ?

loop_
_geom_torsion_atom_site_label_1
_geom_torsion_atom_site_label_2
_geom_torsion_atom_site_label_3
_geom_torsion_atom_site_label_4
_geom_torsion
_geom_torsion_site_symmetry_1
_geom_torsion_site_symmetry_2
_geom_torsion_site_symmetry_3
_geom_torsion_site_symmetry_4
_geom_torsion_publ_flag
Ga1 N1 C1 C2 -172.3(6) . . . . ?
Ga1 N1 C5 C4 170.2(6) . . . . ?
Ga1 C6 C7 C8 174.2(4) . . . . ?
Ga1 C6 C7 C12 -4.9(8) . . . . ?
Ga1 C6 C11 C10 -174.0(5) . . . . ?
Ga1 C6 C11 C18 4.1(7) . . . . ?
Ga1 C21 C22 C23 -172.9(5) . . . . ?
Ga1 C21 C22 C27 8.0(8) . . . . ?
Ga1 C21 C26 C25 173.2(5) . . . . ?
Ga1 C21 C26 C33 -14.4(13) . . . . ?
Ga1 C21 C26 C33A 3.6(17) . . . . ?
N1 C1 C2 C3 2.2(11) . . . . ?
C1 N1 C5 C4 -1.0(11) . . . . ?
C1 C2 C3 C3 178.9(8) . . . 13_655 ?
C1 C2 C3 C4 -1.7(10) . . . . ?
C2 C3 C4 C5 0.1(11) . . . . ?
C3 C3 C4 C5 179.4(8) 13_655 . . . ?
C3 C4 C5 N1 1.4(12) . . . . ?
C5 N1 C1 C2 -0.8(10) . . . . ?
C6 C7 C8 C9 -1.2(9) . . . . ?
C6 C7 C12 C13 131.7(6) . . . . ?
C6 C7 C12 C14 -104.1(7) . . . . ?
C6 C11 C18 C19 -117.5(7) . . . . ?
C6 C11 C18 C20 117.1(6) . . . . ?
C7 C6 C11 C10 0.9(8) . . . . ?
C7 C6 C11 C18 179.0(5) . . . . ?
C7 C8 C9 C15 -178.4(15) . . . . ?
C7 C8 C9 C10 1.3(10) . . . . ?
C7 C8 C9 C15A -177.9(7) . . . . ?
C8 C7 C12 C13 -47.4(8) . . . . ?
C8 C7 C12 C14 76.8(8) . . . . ?
C8 C9 C15 C16 80(4) . . . . ?
C8 C9 C15 C17 -137(3) . . . . ?
C8 C9 C10 C11 -0.2(10) . . . . ?
C8 C9 C15A C16A 113.0(12) . . . . ?
C8 C9 C15A C17A -110.9(12) . . . . ?
C9 C10 C11 C6 -0.9(9) . . . . ?
C9 C10 C11 C18 -179.0(6) . . . . ?
C15 C9 C10 C11 179.4(17) . . . . ?
C10 C9 C15 C16 -100(3) . . . . ?
C10 C9 C15 C17 43(4) . . . . ?
C10 C9 C15A C16A -66.1(13) . . . . ?
C10 C9 C15A C17A 69.9(14) . . . . ?
C10 C11 C18 C19 60.6(8) . . . . ?
C10 C11 C18 C20 -64.9(8) . . . . ?
C11 C6 C7 C8 0.1(8) . . . . ?
C11 C6 C7 C12 -179.0(5) . . . . ?
C12 C7 C8 C9 177.9(6) . . . . ?
C21 C22 C23 C24 -1.0(10) . . . . ?
C21 C22 C27 C28 120.4(6) . . . . ?
C21 C22 C27 C29 -114.1(7) . . . . ?
C21 C26 C33 C34 -115.3(12) . . . . ?
C21 C26 C33 C35 119.4(11) . . . . ?
C21 C26 C33A C34A -114.6(19) . . . . ?
C21 C26 C33A C35A 120(2) . . . . ?
C22 C21 C26 C25 -2.5(9) . . . . ?
C22 C21 C26 C33 169.8(11) . . . . ?
C22 C21 C26 C33A -172.2(16) . . . . ?
C22 C23 C24 C30 -173.6(13) . . . . ?
C22 C23 C24 C25 -2.0(11) . . . . ?
C22 C23 C24 C30A 177.1(11) . . . . ?
C23 C22 C27 C28 -58.8(8) . . . . ?
C23 C22 C27 C29 66.7(8) . . . . ?
C23 C24 C30 C31 102.9(17) . . . . ?
C23 C24 C30 C32 -134.5(15) . . . . ?
C23 C24 C25 C26 2.7(11) . . . . ?
C23 C24 C30A C31A 106.6(16) . . . . ?
C23 C24 C30A C32A -123.1(16) . . . . ?
C24 C25 C26 C21 -0.4(11) . . . . ?
C24 C25 C26 C33 -173.1(11) . . . . ?
C24 C25 C26 C33A 169.9(15) . . . . ?
C30 C24 C25 C26 175.1(12) . . . . ?
C25 C24 C30 C31 -68.9(18) . . . . ?
C25 C24 C30 C32 53.7(18) . . . . ?
C25 C24 C30A C31A -74.5(18) . . . . ?
C25 C24 C30A C32A 55.9(18) . . . . ?
C25 C26 C33 C34 57.2(15) . . . . ?
C25 C26 C33 C35 -68.1(14) . . . . ?
C25 C26 C33A C34A 75(2) . . . . ?
C25 C26 C33A C35A -50(3) . . . . ?
C26 C21 C22 C23 3.2(9) . . . . ?
C26 C21 C22 C27 -176.0(6) . . . . ?
C27 C22 C23 C24 178.2(6) . . . . ?
C15A C9 C10 C11 179.0(7) . . . . ?
C30A C24 C25 C26 -176.2(12) . . . . ?
